data_4003407
loop_
_publ_author_name
'Etherington, Marc K.'
'Kukhta, Nadzeya A.'
'Higginbotham, Heather F.'
'Danos, Andrew'
'Bismillah, Aisha N.'
'Graves, David R.'
'McGonigal, Paul R.'
'Haase, Nils'
'Morherr, Antonia'
'Batsanov, Andrei S.'
'Pflumm, Christof'
'Bhalla, Vandana'
'Bryce, Martin R.'
'Monkman, Andrew P.'

_publ_section_title
;
 Persistent Dimer Emission in Thermally Activated Delayed Fluorescence
 Materials.
;
_journal_issue 17
_journal_name_full 'The journal of physical chemistry. C, Nanomaterials and interfaces'
_journal_page_first 11109
_journal_page_last 11117
_journal_paper_doi 10.1021/acs.jpcc.9b01458
_journal_volume 123
_journal_year 2019
_chemical_formula_moiety 'C56 H31 Br N6, 2(C2 H3 N)'
_chemical_formula_sum 'C60 H37 Br N8'
_chemical_formula_weight 949.88
_chemical_name_systematic
'2-(3-bromocarbazole-9-yl)-1,3,5-trikis(carbazol-9-yl)-4,6-dicyanobenzene, acetonitrile solvate'
_space_group_crystal_system monoclinic
_space_group_IT_number 14
_space_group_name_Hall '-P 2yn'
_space_group_name_H-M_alt 'P 1 21/n 1'
_atom_sites_solution_hydrogens mixed
_atom_sites_solution_primary dual
_audit_creation_date 2018-10-15
_audit_creation_method
;
Olex2 1.2-beta
(compiled 2018.05.29 svn.r3508 for OlexSys, GUI svn.r5506)
;
_cell_angle_alpha 90
_cell_angle_beta 102.385(3)
_cell_angle_gamma 90
_cell_formula_units_Z 4
_cell_length_a 10.8305(9)
_cell_length_b 19.5979(16)
_cell_length_c 22.3531(18)
_cell_measurement_reflns_used 9937
_cell_measurement_temperature 120
_cell_measurement_theta_max 23.50
_cell_measurement_theta_min 2.21
_cell_volume 4634.1(7)
_computing_cell_refinement 'SAINT v8.38A (Bruker, 2017)'
_computing_data_collection 'APEX3 v.2016.1-0 (Bruker, 2016)'
_computing_data_reduction 'SAINT v8.38A (Bruker, 2017)'
_computing_molecular_graphics 'Olex2 (Dolomanov et al., 2009)'
_computing_publication_material 'Olex2 (Dolomanov et al., 2009)'
_computing_structure_refinement 'ShelXL 2018/3 multi-CPU (Sheldrick, 2015a)'
_computing_structure_solution 'ShelXT 2018/2 (Sheldrick, 2015)'
_diffrn_ambient_temperature 120
_diffrn_detector_area_resol_mean 10.4
_diffrn_detector_type 'Bruker PHOTON 100 CMOS'
_diffrn_measured_fraction_theta_full 0.996
_diffrn_measured_fraction_theta_max 0.996
_diffrn_measurement_device '3-circle area detector diffractometer'
_diffrn_measurement_device_type 'Bruker D8 Venture'
_diffrn_measurement_method '\f and \w scans'
_diffrn_radiation_monochromator 'focusing mirrors'
_diffrn_radiation_probe x-ray
_diffrn_radiation_type MoK\a
_diffrn_radiation_wavelength 0.71073
_diffrn_reflns_av_R_equivalents 0.0641
_diffrn_reflns_av_unetI/netI 0.0497
_diffrn_reflns_Laue_measured_fraction_full 0.996
_diffrn_reflns_Laue_measured_fraction_max 0.996
_diffrn_reflns_limit_h_max 12
_diffrn_reflns_limit_h_min -12
_diffrn_reflns_limit_k_max 23
_diffrn_reflns_limit_k_min -23
_diffrn_reflns_limit_l_max 26
_diffrn_reflns_limit_l_min -26
_diffrn_reflns_number 56460
_diffrn_reflns_point_group_measured_fraction_full 0.996
_diffrn_reflns_point_group_measured_fraction_max 0.996
_diffrn_reflns_theta_full 25.129
_diffrn_reflns_theta_max 25.129
_diffrn_reflns_theta_min 2.188
_diffrn_source 'microfocus sealed X-ray tube'
_diffrn_source_type 'Incoatec I\mS microsource'
_diffrn_standards_number 0
_exptl_absorpt_coefficient_mu 0.938
_exptl_absorpt_correction_T_max 0.9867
_exptl_absorpt_correction_T_min 0.8056
_exptl_absorpt_correction_type integration
_exptl_absorpt_process_details
; SADABS-2016/2 (Bruker,2016/2) was used for absorption correction. wR2(int) was 
  0.1099 before and 0.0584 after correction. The Ratio of minimum to maximum 
  transmission is 0.8165. The \l/2 correction factor is Not present.
;
_exptl_crystal_colour 'greenish yellow'
_exptl_crystal_density_diffrn 1.361
_exptl_crystal_description tablet
_exptl_crystal_F_000 1952
_exptl_crystal_recrystallization_method 'from acetonitrile'
_exptl_crystal_size_max 0.35
_exptl_crystal_size_mid 0.096
_exptl_crystal_size_min 0.073
_refine_diff_density_max 0.693
_refine_diff_density_min -0.826
_refine_diff_density_rms 0.081
_refine_ls_extinction_coef 0.00084(18)
_refine_ls_extinction_expression Fc^*^=kFc[1+0.001xFc^2^\l^3^/sin(2\q)]^-1/4^
_refine_ls_extinction_method 'SHELXL-2018/3 (Sheldrick, 2015a)'
_refine_ls_goodness_of_fit_ref 1.281
_refine_ls_hydrogen_treatment mixed
_refine_ls_matrix_type full
_refine_ls_number_parameters 641
_refine_ls_number_reflns 8235
_refine_ls_number_restraints 526
_refine_ls_restrained_S_all 1.243
_refine_ls_R_factor_all 0.0992
_refine_ls_R_factor_gt 0.0818
_refine_ls_shift/su_max 0.001
_refine_ls_shift/su_mean 0.000
_refine_ls_structure_factor_coef Fsqd
_refine_ls_weighting_details 'w=1/[\s^2^(Fo^2^)+21.1406P] where P=(Fo^2^+2Fc^2^)/3'
_refine_ls_weighting_scheme calc
_refine_ls_wR_factor_gt 0.1753
_refine_ls_wR_factor_ref 0.1813
_reflns_Friedel_coverage 0.000
_reflns_number_gt 6841
_reflns_number_total 8235
_reflns_threshold_expression 'I > 2\s(I)'
_cod_data_source_file 4CzIPNBr-120K.cif
_cod_data_source_block 4CzIPNBr-18s127
_cod_depositor_comments
;
The following automatic conversions were performed:

data item '_diffrn_radiation_probe' value 'X-ray' was changed to
'x-ray' in accordance with the
/home/saulius/struct/COD-crude-data/automatic-downloads/DataCite-retrospective/ACS/depositions/lib/dictionaries/cif_core.dic
dictionary named 'cif_core.dic' version 2.4.2 last updated on
2011-04-26.

Automatic conversion script
Id: cif_fix_values 6909 2019-04-08 15:41:33Z antanas 
;
_cod_database_code 4003407
_shelx_shelxl_version_number 2018/3
_shelx_space_group_comment
;
The symmetry employed for this shelxl refinement is uniquely defined
by the following loop, which should always be used as a source of
symmetry information in preference to the above space-group names.
They are only intended as comments.
;
_shelx_estimated_absorpt_t_max 0.935
_shelx_estimated_absorpt_t_min 0.735
_olex2_refinement_description
;
1. Fixed Uiso
 At 1.2 times of:
  All C(H) groups
2. Restrained distances
 N5A-C5 \\sim N5-C5
 with sigma of 0.02
3. Uiso/Uaniso restraints and constraints
Uiso(N5A) = Uiso(N5)
Uiso(C56A) = Uiso(C56)
Uiso(C55) = Uiso(C55A)
Uanis(C54A) = Uanis(C54)
Uanis(C53) = Uanis(C53A)
Uanis(C52) = Uanis(C52A)
Uiso(C51) = Uiso(C51A)
Uiso(C50A) = Uiso(C50)
Uanis(C49A) = Uanis(C49)
Uanis(C48A) = Uanis(C48)
Uanis(C47A) = Uanis(C47)
Uiso(C45A) = Uiso(C45)
Uiso(C46A) = Uiso(C46)
4. Rigid body (RIGU) restrains
 All non-hydrogen atoms
 with sigma for 1-2 distances of 0.004 and sigma for 1-3 distances of 0.004
5. Same fragment restrains
{C45, C46, C47, C48, C49, C50, C51, C52, C53, C54, C55, C56} sigma for 1-2:
0.02, 1-3: 0.04
as
{C45A, C46A, C47A, C48A, C49A, C50A, C51A, C52A, C53A, C54A, C55A, C56A}
6. Others
 Uiso(H2SA)=Uiso(H2SB)=Uiso(H2SC)=FVAR(1)
 Uiso(H4SA)=Uiso(H4SB)=Uiso(H4SC)=FVAR(2)
 Sof(C45A)=Sof(C46A)=Sof(H46A)=Sof(C47A)=Sof(H47A)=Sof(C48A)=Sof(H48A)=
 Sof(C49A)=Sof(H49A)=Sof(C50A)=Sof(C51A)=Sof(C52A)=Sof(H52A)=Sof(C53A)=
 Sof(H53A)=Sof(C54A)=Sof(H54A)=Sof(C55A)=Sof(H55A)=Sof(C56A)=1-FVAR(3)
 Sof(C45)=Sof(C46)=Sof(H46)=Sof(C47)=Sof(H47)=Sof(C48)=Sof(H48)=Sof(C49)=
 Sof(H49)=Sof(C50)=Sof(C51)=Sof(C52)=Sof(H52)=Sof(C53)=Sof(H53)=Sof(C54)=
 Sof(H54)=Sof(C55)=Sof(H55)=Sof(C56)=FVAR(3)
 Fixed Sof: Br1(0.85) Br1A(0.15) N5(0.6) N5A(0.4)
7.a Rotating group:
 C2S(H2SA,H2SB,H2SC), C4S(H4SA,H4SB,H4SC)
7.b Aromatic/amide H refined with riding coordinates:
 C10(H10), C11(H11), C12(H12), C13(H13), C16(H16), C17(H17), C18(H18),
 C19(H19), C22(H22), C23(H23), C24(H24), C25(H25), C28(H28), C29(H29), C30(H30),
  C31(H31), C34(H34), C35(H35), C37(H37), C40(H40), C41(H41), C42(H42),
 C43(H43), C46(H46), C47(H47), C48(H48), C49(H49), C52(H52), C53(H53), C54(H54),
  C55(H55), C46A(H46A), C47A(H47A), C48A(H48A), C49A(H49A), C52A(H52A),
 C53A(H53A), C54A(H54A), C55A(H55A)
;
_olex2_diffrn_ambient_temperature_device 'Oxford Cryosystems'
_olex2_submission_special_instructions 'No special instructions were received'

loop_
_space_group_symop_operation_xyz
'x, y, z'
'-x+1/2, y+1/2, -z+1/2'
'-x, -y, -z'
'x-1/2, -y-1/2, z-1/2'

loop_
_atom_site_label
_atom_site_type_symbol
_atom_site_fract_x
_atom_site_fract_y
_atom_site_fract_z
_atom_site_U_iso_or_equiv
_atom_site_adp_type
_atom_site_occupancy
_atom_site_site_symmetry_order
_atom_site_calc_flag
_atom_site_refinement_flags_posn
_atom_site_refinement_flags_adp
_atom_site_refinement_flags_occupancy
_atom_site_disorder_assembly
_atom_site_disorder_group
Br1 Br -0.08016(7) 0.73533(3) 0.62740(3) 0.0353(2) Uani 0.85 1 d . U P A 1
Br1A Br 0.6445(5) 0.7380(3) 0.5612(2) 0.0663(14) Uani 0.15 1 d . U P B 2
N1 N -0.0444(4) 0.6190(2) 0.16273(18) 0.0244(9) Uani 1 1 d . U . . .
N2 N 0.1111(5) 0.4682(2) 0.2202(2) 0.0342(11) Uani 1 1 d . U . . .
N3 N 0.2360(4) 0.5611(2) 0.35597(18) 0.0216(9) Uani 1 1 d . U . . .
N4 N 0.1538(4) 0.6811(2) 0.41133(18) 0.0206(9) Uani 1 1 d . U . . .
N5 N -0.0438(12) 0.7630(6) 0.3362(6) 0.0193(12) Uiso 0.6 1 d D U P C 1
N5A N -0.0276(18) 0.7636(9) 0.3406(10) 0.0193(12) Uiso 0.4 1 d D U P C 2
N6 N -0.1478(4) 0.7909(2) 0.1855(2) 0.0300(10) Uani 1 1 d . U . . .
C1 C 0.0059(4) 0.6341(2) 0.2244(2) 0.0204(10) Uani 1 1 d . U . . .
C2 C 0.0909(5) 0.5897(2) 0.2620(2) 0.0196(10) Uani 1 1 d . U . . .
C3 C 0.1449(4) 0.6058(2) 0.3229(2) 0.0188(10) Uani 1 1 d . U . . .
C4 C 0.1035(5) 0.6637(2) 0.3498(2) 0.0198(10) Uani 1 1 d . U . . .
C5 C 0.0112(4) 0.7054(2) 0.3136(2) 0.0186(10) Uani 1 1 d D U . . .
C6 C -0.0307(4) 0.6922(2) 0.2512(2) 0.0195(10) Uani 1 1 d . U . . .
C7 C 0.1078(5) 0.5224(3) 0.2383(2) 0.0237(11) Uani 1 1 d . U . . .
C8 C -0.0997(5) 0.7454(3) 0.2137(2) 0.0216(10) Uani 1 1 d . U . . .
C9 C 0.0263(5) 0.6106(3) 0.1168(2) 0.0263(11) Uani 1 1 d . U . . .
C10 C 0.1551(5) 0.6175(3) 0.1212(3) 0.0336(13) Uani 1 1 d . U . . .
H10 H 0.211056 0.626951 0.159191 0.040 Uiso 1 1 calc R . . . .
C11 C 0.1987(6) 0.6100(3) 0.0675(3) 0.0399(14) Uani 1 1 d . U . . .
H11 H 0.286282 0.615381 0.068592 0.048 Uiso 1 1 calc R . . . .
C12 C 0.1164(6) 0.5948(3) 0.0121(3) 0.0401(14) Uani 1 1 d . U . . .
H12 H 0.149352 0.588463 -0.023667 0.048 Uiso 1 1 calc R . . . .
C13 C -0.0110(6) 0.5890(3) 0.0083(3) 0.0385(14) Uani 1 1 d . U . . .
H13 H -0.066586 0.579016 -0.029745 0.046 Uiso 1 1 calc R . . . .
C14 C -0.0578(5) 0.5979(3) 0.0612(2) 0.0287(11) Uani 1 1 d . U . . .
C15 C -0.1854(5) 0.6002(3) 0.0731(2) 0.0282(11) Uani 1 1 d . U . . .
C16 C -0.3050(6) 0.5939(3) 0.0361(3) 0.0370(13) Uani 1 1 d . U . . .
H16 H -0.315218 0.585287 -0.006536 0.044 Uiso 1 1 calc R . . . .
C17 C -0.4091(6) 0.6002(3) 0.0621(3) 0.0376(13) Uani 1 1 d . U . . .
H17 H -0.491516 0.596390 0.036923 0.045 Uiso 1 1 calc R . . . .
C18 C -0.3953(5) 0.6122(3) 0.1243(3) 0.0318(12) Uani 1 1 d . U . . .
H18 H -0.468515 0.616632 0.140991 0.038 Uiso 1 1 calc R . . . .
C19 C -0.2769(5) 0.6177(3) 0.1625(2) 0.0271(11) Uani 1 1 d . U . . .
H19 H -0.267262 0.624317 0.205312 0.033 Uiso 1 1 calc R . . . .
C20 C -0.1735(5) 0.6132(2) 0.1358(2) 0.0241(10) Uani 1 1 d . U . . .
C21 C 0.3448(5) 0.5397(2) 0.3364(2) 0.0225(10) Uani 1 1 d . U . . .
C22 C 0.3892(5) 0.5597(3) 0.2852(2) 0.0275(11) Uani 1 1 d . U . . .
H22 H 0.346981 0.593616 0.257857 0.033 Uiso 1 1 calc R . . . .
C23 C 0.4980(5) 0.5280(3) 0.2757(3) 0.0339(13) Uani 1 1 d . U . . .
H23 H 0.530565 0.540210 0.240918 0.041 Uiso 1 1 calc R . . . .
C24 C 0.5604(5) 0.4789(3) 0.3158(3) 0.0379(13) Uani 1 1 d . U . . .
H24 H 0.632584 0.456761 0.307056 0.046 Uiso 1 1 calc R . . . .
C25 C 0.5196(5) 0.4615(3) 0.3683(3) 0.0338(13) Uani 1 1 d . U . . .
H25 H 0.564971 0.429300 0.396477 0.041 Uiso 1 1 calc R . . . .
C26 C 0.4100(5) 0.4924(3) 0.3790(2) 0.0253(11) Uani 1 1 d . U . . .
C27 C 0.3413(5) 0.4869(2) 0.4273(2) 0.0252(11) Uani 1 1 d . U . . .
C28 C 0.3646(5) 0.4489(3) 0.4819(3) 0.0322(12) Uani 1 1 d . U . . .
H28 H 0.437084 0.420512 0.492646 0.039 Uiso 1 1 calc R . . . .
C29 C 0.2790(6) 0.4541(3) 0.5194(3) 0.0355(13) Uani 1 1 d . U . . .
H29 H 0.293854 0.429976 0.557111 0.043 Uiso 1 1 calc R . . . .
C30 C 0.1713(6) 0.4943(3) 0.5025(3) 0.0338(13) Uani 1 1 d . U . . .
H30 H 0.113147 0.496182 0.528744 0.041 Uiso 1 1 calc R . . . .
C31 C 0.1458(5) 0.5318(3) 0.4484(2) 0.0247(11) Uani 1 1 d . U . . .
H31 H 0.071373 0.558570 0.436987 0.030 Uiso 1 1 calc R . . . .
C32 C 0.2335(5) 0.5283(2) 0.4122(2) 0.0216(10) Uani 1 1 d . U . . .
C33 C 0.0822(5) 0.6914(2) 0.4562(2) 0.0205(10) Uani 1 1 d . U . . .
C34 C -0.0468(5) 0.6819(3) 0.4521(2) 0.0260(11) Uani 1 1 d . U . . .
H34 H -0.100433 0.666931 0.415051 0.031 Uiso 1 1 calc R . . . .
C35 C -0.0940(5) 0.6950(2) 0.5034(2) 0.0267(11) Uani 1 1 d . U . . .
H35 H -0.181655 0.689284 0.502192 0.032 Uiso 1 1 calc R . . . .
C36 C -0.0132(5) 0.7166(3) 0.5571(2) 0.0280(11) Uani 1 1 d . U . . .
C37 C 0.1156(5) 0.7245(3) 0.5626(2) 0.0270(11) Uani 1 1 d . U . . .
H37 H 0.168751 0.738653 0.600056 0.032 Uiso 1 1 calc R . . . .
C38 C 0.1643(5) 0.7110(2) 0.5108(2) 0.0223(10) Uani 1 1 d . U . . .
C39 C 0.2905(5) 0.7126(2) 0.4997(2) 0.0206(10) Uani 1 1 d . U . . .
C40 C 0.4082(5) 0.7290(3) 0.5358(2) 0.0264(11) Uani 1 1 d . U . . .
H40 H 0.417124 0.740426 0.577815 0.032 Uiso 1 1 calc R . . D .
C41 C 0.5107(5) 0.7281(3) 0.5091(2) 0.0299(12) Uani 1 1 d . U . E 1
H41 H 0.591475 0.739632 0.533094 0.036 Uiso 1 1 calc R . . E 1
C42 C 0.5002(5) 0.7110(3) 0.4480(2) 0.0259(11) Uani 1 1 d . U . . .
H42 H 0.573769 0.710771 0.431279 0.031 Uiso 1 1 calc R . . E .
C43 C 0.3848(5) 0.6942(2) 0.4110(2) 0.0233(11) Uani 1 1 d . U . . .
H43 H 0.377079 0.683134 0.368977 0.028 Uiso 1 1 calc R . . . .
C44 C 0.2804(5) 0.6943(2) 0.4381(2) 0.0199(10) Uani 1 1 d . U . . .
C45 C -0.1744(7) 0.7730(4) 0.3302(4) 0.0191(13) Uiso 0.753(17) 1 d D U P C 1
C46 C -0.2717(7) 0.7264(4) 0.3141(4) 0.0231(14) Uiso 0.753(17) 1 d D U P C 1
H46 H -0.255502 0.679935 0.306378 0.028 Uiso 0.753(17) 1 calc R . P C 1
C47 C -0.3930(7) 0.7500(5) 0.3098(6) 0.0293(18) Uani 0.753(17) 1 d D U P C 1
H47 H -0.462255 0.719507 0.298607 0.035 Uiso 0.753(17) 1 calc R . P C 1
C48 C -0.4155(9) 0.8186(5) 0.3219(5) 0.030(2) Uani 0.753(17) 1 d D U P C 1
H48 H -0.500238 0.833795 0.317718 0.036 Uiso 0.753(17) 1 calc R . P C 1
C49 C -0.3190(10) 0.8643(5) 0.3394(4) 0.0239(19) Uani 0.753(17) 1 d D U P C 1
H49 H -0.335960 0.910184 0.348908 0.029 Uiso 0.753(17) 1 calc R . P C 1
C50 C -0.1945(8) 0.8420(4) 0.3430(4) 0.0199(14) Uiso 0.753(17) 1 d D U P C 1
C51 C -0.0739(10) 0.8747(3) 0.3569(3) 0.0199(14) Uiso 0.753(17) 1 d D U P C 1
C52 C -0.0342(11) 0.9426(4) 0.3690(4) 0.0293(19) Uani 0.753(17) 1 d D U P C 1
H52 H -0.093322 0.977135 0.373086 0.035 Uiso 0.753(17) 1 calc R . P C 1
C53 C 0.0928(11) 0.9583(4) 0.3748(4) 0.029(2) Uani 0.753(17) 1 d D U P C 1
H53 H 0.120191 1.003977 0.383565 0.035 Uiso 0.753(17) 1 calc R . P C 1
C54 C 0.1802(9) 0.9092(4) 0.3681(5) 0.0279(18) Uani 0.753(17) 1 d D U P C 1
H54 H 0.266121 0.921715 0.371482 0.033 Uiso 0.753(17) 1 calc R . P C 1
C55 C 0.1441(9) 0.8420(4) 0.3567(3) 0.0201(14) Uiso 0.753(17) 1 d D U P C 1
H55 H 0.204101 0.808009 0.352347 0.024 Uiso 0.753(17) 1 calc R . P C 1
C56 C 0.0189(8) 0.8257(3) 0.3518(4) 0.0177(13) Uiso 0.753(17) 1 d D U P C 1
C45A C -0.150(2) 0.7824(10) 0.3348(13) 0.0191(13) Uiso 0.247(17) 1 d D U P C 2
C46A C -0.253(2) 0.7402(11) 0.3210(13) 0.0231(14) Uiso 0.247(17) 1 d D U P C 2
H46A H -0.244394 0.692596 0.315395 0.028 Uiso 0.247(17) 1 calc R . P C 2
C47A C -0.372(2) 0.7698(14) 0.316(2) 0.0293(18) Uani 0.247(17) 1 d D U P C 2
H47A H -0.446138 0.743393 0.302298 0.035 Uiso 0.247(17) 1 calc R . P C 2
C48A C -0.380(3) 0.8391(14) 0.3302(17) 0.030(2) Uani 0.247(17) 1 d D U P C 2
H48A H -0.461041 0.858382 0.329168 0.036 Uiso 0.247(17) 1 calc R . P C 2
C49A C -0.276(2) 0.8795(12) 0.3459(16) 0.0239(19) Uani 0.247(17) 1 d D U P C 2
H49A H -0.284946 0.926580 0.354071 0.029 Uiso 0.247(17) 1 calc R . P C 2
C50A C -0.155(2) 0.8518(9) 0.3499(11) 0.0199(14) Uiso 0.247(17) 1 d D U P C 2
C51A C -0.029(2) 0.8776(8) 0.3588(10) 0.0199(14) Uiso 0.247(17) 1 d D U P C 2
C52A C 0.019(3) 0.9436(10) 0.3743(16) 0.0293(19) Uani 0.247(17) 1 d D U P C 2
H52A H -0.032409 0.979544 0.383496 0.035 Uiso 0.247(17) 1 calc R . P C 2
C53A C 0.145(3) 0.9529(12) 0.3754(15) 0.029(2) Uani 0.247(17) 1 d D U P C 2
H53A H 0.179358 0.997675 0.381577 0.035 Uiso 0.247(17) 1 calc R . P C 2
C54A C 0.224(3) 0.9000(12) 0.3678(18) 0.0279(18) Uani 0.247(17) 1 d D U P C 2
H54A H 0.309926 0.909998 0.367845 0.033 Uiso 0.247(17) 1 calc R . P C 2
C55A C 0.184(2) 0.8331(10) 0.3602(11) 0.0201(14) Uiso 0.247(17) 1 d D U P C 2
H55A H 0.240556 0.796273 0.358624 0.024 Uiso 0.247(17) 1 calc R . P C 2
C56A C 0.057(2) 0.8242(9) 0.3552(11) 0.0177(13) Uiso 0.247(17) 1 d D U P C 2
N1S N 0.8566(5) 0.5530(3) 0.3227(3) 0.0438(13) Uani 1 1 d . U . . .
C1S C 0.8806(5) 0.4965(3) 0.3280(3) 0.0367(13) Uani 1 1 d . U . . .
C2S C 0.9113(7) 0.4237(3) 0.3350(4) 0.0532(18) Uani 1 1 d . U . . .
H2SA H 0.913615 0.403938 0.295015 0.096(18) Uiso 1 1 d GR . . . .
H2SB H 0.846806 0.400262 0.352220 0.096(18) Uiso 1 1 d GR . . . .
H2SC H 0.994010 0.418077 0.362654 0.096(18) Uiso 1 1 d GR . . . .
N2S N 0.2219(5) 0.2306(3) 0.2536(2) 0.0373(11) Uani 1 1 d . U . . .
C3S C 0.2606(5) 0.2819(3) 0.2737(3) 0.0300(12) Uani 1 1 d . U . . .
C4S C 0.3131(6) 0.3457(3) 0.2992(3) 0.0447(16) Uani 1 1 d . U . . .
H4SA H 0.327265 0.343711 0.343925 0.13(2) Uiso 1 1 d GR . . . .
H4SB H 0.254149 0.382771 0.283973 0.13(2) Uiso 1 1 d GR . . . .
H4SC H 0.393581 0.353885 0.287115 0.13(2) Uiso 1 1 d GR . . . .

loop_
_atom_site_aniso_label
_atom_site_aniso_U_11
_atom_site_aniso_U_22
_atom_site_aniso_U_33
_atom_site_aniso_U_23
_atom_site_aniso_U_13
_atom_site_aniso_U_12
Br1 0.0468(4) 0.0335(4) 0.0328(4) -0.0045(3) 0.0248(3) -0.0013(3)
Br1A 0.051(3) 0.092(4) 0.052(3) -0.013(3) 0.003(2) 0.011(3)
N1 0.025(2) 0.027(2) 0.021(2) -0.0034(17) 0.0044(17) 0.0024(19)
N2 0.035(3) 0.030(2) 0.038(3) -0.009(2) 0.009(2) 0.000(2)
N3 0.027(2) 0.020(2) 0.019(2) 0.0004(16) 0.0069(17) 0.0025(17)
N4 0.026(2) 0.020(2) 0.0173(19) -0.0005(16) 0.0079(16) -0.0001(17)
N6 0.031(3) 0.030(2) 0.027(2) 0.0013(19) 0.002(2) 0.003(2)
C1 0.018(2) 0.023(2) 0.022(2) -0.0015(18) 0.0078(19) -0.0021(19)
C2 0.020(2) 0.020(2) 0.020(2) -0.0010(18) 0.0078(19) 0.0001(19)
C3 0.021(2) 0.017(2) 0.019(2) 0.0005(18) 0.0073(19) -0.0011(19)
C4 0.025(3) 0.016(2) 0.021(2) -0.0005(18) 0.0103(19) -0.0032(19)
C5 0.020(2) 0.018(2) 0.021(2) -0.0006(18) 0.0107(19) -0.0046(19)
C6 0.016(2) 0.019(2) 0.024(2) 0.0003(18) 0.0071(19) -0.0005(19)
C7 0.025(3) 0.024(2) 0.023(3) -0.003(2) 0.008(2) -0.001(2)
C8 0.022(3) 0.023(2) 0.022(2) -0.0048(19) 0.008(2) -0.001(2)
C9 0.032(3) 0.026(3) 0.021(2) -0.002(2) 0.005(2) 0.007(2)
C10 0.031(3) 0.044(3) 0.026(3) 0.000(2) 0.008(2) 0.008(3)
C11 0.041(3) 0.050(4) 0.033(3) 0.004(3) 0.016(2) 0.020(3)
C12 0.056(3) 0.041(3) 0.028(3) -0.003(3) 0.020(3) 0.011(3)
C13 0.055(3) 0.038(3) 0.021(3) -0.007(2) 0.005(3) 0.001(3)
C14 0.042(3) 0.022(3) 0.021(2) -0.001(2) 0.005(2) 0.001(2)
C15 0.036(3) 0.020(3) 0.025(2) 0.000(2) 0.000(2) -0.007(2)
C16 0.044(3) 0.039(3) 0.023(3) 0.002(2) -0.003(2) -0.012(3)
C17 0.033(3) 0.038(3) 0.036(3) 0.009(3) -0.007(2) -0.013(3)
C18 0.030(3) 0.024(3) 0.040(3) 0.006(2) 0.005(2) -0.007(2)
C19 0.033(3) 0.018(3) 0.030(3) 0.001(2) 0.004(2) -0.004(2)
C20 0.029(2) 0.013(2) 0.028(3) 0.001(2) 0.000(2) -0.001(2)
C21 0.019(2) 0.019(2) 0.028(3) -0.0048(19) 0.003(2) -0.0012(19)
C22 0.024(3) 0.032(3) 0.028(3) -0.006(2) 0.007(2) -0.001(2)
C23 0.025(3) 0.039(3) 0.040(3) -0.011(2) 0.014(2) -0.002(2)
C24 0.020(3) 0.035(3) 0.058(4) -0.013(3) 0.006(3) -0.001(2)
C25 0.023(3) 0.024(3) 0.050(3) -0.005(2) -0.002(2) 0.001(2)
C26 0.023(3) 0.020(3) 0.030(3) -0.005(2) -0.002(2) -0.003(2)
C27 0.027(3) 0.016(2) 0.028(3) -0.0014(19) -0.003(2) -0.004(2)
C28 0.032(3) 0.019(3) 0.040(3) 0.006(2) -0.005(2) -0.006(2)
C29 0.039(3) 0.031(3) 0.031(3) 0.013(2) -0.004(2) -0.014(2)
C30 0.045(3) 0.026(3) 0.030(3) 0.004(2) 0.008(3) -0.011(2)
C31 0.029(3) 0.020(3) 0.026(3) 0.001(2) 0.006(2) -0.005(2)
C32 0.027(3) 0.013(2) 0.023(2) 0.0012(18) 0.001(2) -0.0017(19)
C33 0.032(2) 0.013(2) 0.018(2) 0.0009(18) 0.0090(19) 0.002(2)
C34 0.033(3) 0.022(3) 0.023(3) 0.000(2) 0.007(2) -0.001(2)
C35 0.033(3) 0.019(3) 0.032(3) 0.003(2) 0.015(2) 0.000(2)
C36 0.041(3) 0.021(3) 0.025(3) 0.000(2) 0.014(2) 0.004(2)
C37 0.041(3) 0.021(3) 0.019(2) -0.003(2) 0.007(2) 0.003(2)
C38 0.032(3) 0.013(2) 0.022(2) 0.0012(19) 0.007(2) 0.002(2)
C39 0.029(2) 0.012(2) 0.021(2) 0.0019(18) 0.0059(19) 0.004(2)
C40 0.035(3) 0.022(3) 0.019(2) -0.004(2) -0.001(2) 0.004(2)
C41 0.030(3) 0.025(3) 0.032(3) 0.001(2) 0.000(2) 0.004(2)
C42 0.026(3) 0.022(3) 0.030(3) 0.002(2) 0.007(2) 0.002(2)
C43 0.034(3) 0.017(2) 0.020(2) -0.0006(19) 0.007(2) 0.001(2)
C44 0.026(2) 0.013(2) 0.020(2) 0.0008(18) 0.0023(19) 0.0020(19)
C47 0.020(4) 0.030(5) 0.039(4) -0.004(4) 0.011(4) -0.015(3)
C48 0.023(4) 0.030(5) 0.040(4) 0.000(4) 0.010(4) -0.003(3)
C49 0.021(5) 0.018(4) 0.033(4) -0.001(3) 0.008(4) -0.001(3)
C52 0.028(5) 0.022(3) 0.035(4) 0.000(3) 0.000(5) 0.002(3)
C53 0.028(6) 0.025(3) 0.031(3) 0.004(3) -0.001(4) -0.004(4)
C54 0.022(5) 0.036(4) 0.024(3) 0.008(3) 0.002(5) -0.005(4)
C47A 0.020(4) 0.030(5) 0.039(4) -0.004(4) 0.011(4) -0.015(3)
C48A 0.023(4) 0.030(5) 0.040(4) 0.000(4) 0.010(4) -0.003(3)
C49A 0.021(5) 0.018(4) 0.033(4) -0.001(3) 0.008(4) -0.001(3)
C52A 0.028(5) 0.022(3) 0.035(4) 0.000(3) 0.000(5) 0.002(3)
C53A 0.028(6) 0.025(3) 0.031(3) 0.004(3) -0.001(4) -0.004(4)
C54A 0.022(5) 0.036(4) 0.024(3) 0.008(3) 0.002(5) -0.005(4)
N1S 0.035(3) 0.035(3) 0.063(4) 0.005(3) 0.014(3) -0.007(2)
C1S 0.025(3) 0.041(3) 0.044(3) 0.005(3) 0.008(3) -0.009(3)
C2S 0.048(4) 0.037(3) 0.074(5) 0.008(3) 0.010(4) 0.002(3)
N2S 0.038(3) 0.036(3) 0.039(3) -0.009(2) 0.010(2) 0.003(2)
C3S 0.028(3) 0.031(3) 0.031(3) 0.000(2) 0.007(2) 0.006(2)
C4S 0.052(4) 0.032(3) 0.051(4) -0.005(3) 0.014(3) -0.005(3)

loop_
_atom_type_symbol
_atom_type_description
_atom_type_scat_dispersion_real
_atom_type_scat_dispersion_imag
_atom_type_scat_source
C C 0.0033 0.0016 'International Tables Vol C Tables 4.2.6.8 and 6.1.1.4'
H H 0.0000 0.0000 'International Tables Vol C Tables 4.2.6.8 and 6.1.1.4'
Br Br -0.2901 2.4595 'International Tables Vol C Tables 4.2.6.8 and 6.1.1.4'
N N 0.0061 0.0033 'International Tables Vol C Tables 4.2.6.8 and 6.1.1.4'

loop_
_exptl_crystal_face_index_h
_exptl_crystal_face_index_k
_exptl_crystal_face_index_l
_exptl_crystal_face_perp_dist
0.00 -1.00 -1.00 0.0360
0.00 1.00 1.00 0.0180
0.00 -1.00 1.00 0.0430
0.00 1.00 -1.00 0.0440
-1.00 1.00 1.00 0.1350
-1.00 0.00 2.00 0.1090
1.00 0.00 -2.00 0.1070

loop_
_geom_angle_atom_site_label_1
_geom_angle_atom_site_label_2
_geom_angle_atom_site_label_3
_geom_angle
C1 N1 C9 125.6(4)
C1 N1 C20 125.5(4)
C20 N1 C9 108.9(4)
C3 N3 C21 124.3(4)
C3 N3 C32 127.2(4)
C21 N3 C32 108.5(4)
C33 N4 C4 125.0(4)
C44 N4 C4 126.9(4)
C44 N4 C33 108.0(4)
C45 N5 C5 124.6(10)
C45 N5 C56 108.8(7)
C56 N5 C5 124.3(10)
C5 N5A C56A 121.2(16)
C45A N5A C5 124.1(17)
C45A N5A C56A 110.1(13)
N1 C1 C2 121.5(4)
C6 C1 N1 120.8(4)
C6 C1 C2 117.6(4)
C1 C2 C7 117.6(4)
C3 C2 C1 121.6(4)
C3 C2 C7 120.2(4)
C2 C3 N3 118.1(4)
C2 C3 C4 119.7(4)
C4 C3 N3 122.2(4)
C3 C4 N4 121.5(4)
C3 C4 C5 118.5(4)
C5 C4 N4 120.0(4)
N5A C5 C4 117.9(10)
C4 C5 N5 123.9(7)
C6 C5 N5 115.6(7)
C6 C5 N5A 121.4(10)
C6 C5 C4 120.4(4)
C1 C6 C5 121.5(4)
C1 C6 C8 120.3(4)
C5 C6 C8 117.6(4)
N2 C7 C2 174.3(6)
N6 C8 C6 175.1(5)
C10 C9 N1 129.1(5)
C10 C9 C14 122.4(5)
C14 C9 N1 108.4(5)
C9 C10 H10 121.5
C9 C10 C11 116.9(5)
C11 C10 H10 121.5
C10 C11 H11 119.3
C10 C11 C12 121.3(6)
C12 C11 H11 119.3
C11 C12 H12 119.5
C13 C12 C11 121.1(5)
C13 C12 H12 119.5
C12 C13 H13 120.6
C12 C13 C14 118.8(5)
C14 C13 H13 120.6
C9 C14 C15 107.2(4)
C13 C14 C9 119.4(5)
C13 C14 C15 133.4(5)
C16 C15 C14 133.5(5)
C16 C15 C20 119.1(5)
C20 C15 C14 107.4(5)
C15 C16 H16 120.5
C17 C16 C15 119.0(5)
C17 C16 H16 120.5
C16 C17 H17 119.5
C16 C17 C18 121.0(5)
C18 C17 H17 119.5
C17 C18 H18 119.4
C19 C18 C17 121.2(5)
C19 C18 H18 119.4
C18 C19 H19 121.3
C20 C19 C18 117.4(5)
C20 C19 H19 121.3
C15 C20 N1 108.2(5)
C19 C20 N1 129.5(5)
C19 C20 C15 122.2(5)
C22 C21 N3 129.3(5)
C22 C21 C26 122.2(5)
C26 C21 N3 108.5(4)
C21 C22 H22 121.5
C23 C22 C21 117.0(5)
C23 C22 H22 121.5
C22 C23 H23 119.2
C22 C23 C24 121.5(5)
C24 C23 H23 119.2
C23 C24 H24 119.4
C25 C24 C23 121.3(5)
C25 C24 H24 119.4
C24 C25 H25 120.8
C24 C25 C26 118.4(5)
C26 C25 H25 120.8
C21 C26 C27 107.0(4)
C25 C26 C21 119.5(5)
C25 C26 C27 133.6(5)
C28 C27 C26 131.7(5)
C32 C27 C26 108.3(4)
C32 C27 C28 120.0(5)
C27 C28 H28 121.0
C29 C28 C27 118.0(5)
C29 C28 H28 121.0
C28 C29 H29 119.7
C28 C29 C30 120.6(5)
C30 C29 H29 119.7
C29 C30 H30 118.9
C31 C30 C29 122.3(6)
C31 C30 H30 118.9
C30 C31 H31 121.6
C32 C31 C30 116.8(5)
C32 C31 H31 121.6
C27 C32 N3 107.6(4)
C31 C32 N3 130.2(5)
C31 C32 C27 122.2(5)
C34 C33 N4 129.2(5)
C34 C33 C38 122.3(4)
C38 C33 N4 108.5(4)
C33 C34 H34 121.1
C35 C34 C33 117.8(5)
C35 C34 H34 121.1
C34 C35 H35 120.1
C34 C35 C36 119.9(5)
C36 C35 H35 120.1
C35 C36 Br1 119.4(4)
C37 C36 Br1 117.5(4)
C37 C36 C35 123.2(5)
C36 C37 H37 121.4
C36 C37 C38 117.3(5)
C38 C37 H37 121.4
C33 C38 C39 107.7(4)
C37 C38 C33 119.5(5)
C37 C38 C39 132.8(5)
C40 C39 C38 133.7(5)
C40 C39 C44 119.7(5)
C44 C39 C38 106.6(4)
C39 C40 H40 120.9
C41 C40 C39 118.2(5)
C41 C40 H40 120.9
C40 C41 H41 119.0
C40 C41 C42 122.0(5)
C42 C41 H41 119.0
C41 C42 H42 119.3
C43 C42 C41 121.3(5)
C43 C42 H42 119.3
C42 C43 H43 121.5
C42 C43 C44 117.0(5)
C44 C43 H43 121.5
N4 C44 C39 109.2(4)
C43 C44 N4 128.9(4)
C43 C44 C39 121.8(5)
N5 C45 C50 108.1(7)
C46 C45 N5 128.9(7)
C46 C45 C50 123.0(6)
C45 C46 H46 121.4
C47 C46 C45 117.3(6)
C47 C46 H46 121.4
C46 C47 H47 119.6
C46 C47 C48 120.8(6)
C48 C47 H47 119.6
C47 C48 H48 119.0
C49 C48 C47 121.9(6)
C49 C48 H48 119.0
C48 C49 H49 120.7
C48 C49 C50 118.5(6)
C50 C49 H49 120.7
C45 C50 C51 107.5(5)
C49 C50 C45 118.4(6)
C49 C50 C51 134.1(6)
C52 C51 C50 133.9(6)
C52 C51 C56 117.7(6)
C56 C51 C50 108.1(5)
C51 C52 H52 120.5
C53 C52 C51 119.0(7)
C53 C52 H52 120.5
C52 C53 H53 119.2
C54 C53 C52 121.6(7)
C54 C53 H53 119.2
C53 C54 H54 119.6
C53 C54 C55 120.8(7)
C55 C54 H54 119.6
C54 C55 H55 121.0
C56 C55 C54 118.1(6)
C56 C55 H55 121.0
N5 C56 C51 107.4(6)
C55 C56 N5 129.5(7)
C55 C56 C51 122.9(6)
N5A C45A C46A 126.3(17)
N5A C45A C50A 109.3(14)
C46A C45A C50A 124.1(15)
C45A C46A H46A 121.2
C45A C46A C47A 117.6(17)
C47A C46A H46A 121.2
C46A C47A H47A 120.4
C46A C47A C48A 119.2(18)
C48A C47A H47A 120.4
C47A C48A H48A 119.0
C49A C48A C47A 122.0(18)
C49A C48A H48A 119.0
C48A C49A H49A 119.9
C48A C49A C50A 120.2(18)
C50A C49A H49A 119.9
C45A C50A C51A 106.8(13)
C49A C50A C45A 116.5(15)
C49A C50A C51A 136.2(16)
C52A C51A C50A 130.9(16)
C52A C51A C56A 118.4(15)
C56A C51A C50A 110.5(13)
C51A C52A H52A 121.8
C53A C52A C51A 116.4(18)
C53A C52A H52A 121.8
C52A C53A H53A 118.7
C52A C53A C54A 122.5(19)
C54A C53A H53A 118.7
C53A C54A H54A 118.5
C53A C54A C55A 123.1(19)
C55A C54A H54A 118.5
C54A C55A H55A 122.8
C56A C55A C54A 114.4(17)
C56A C55A H55A 122.8
C51A C56A N5A 102.8(13)
C55A C56A N5A 132.6(15)
C55A C56A C51A 124.4(15)
N1S C1S C2S 179.7(8)
C1S C2S H2SA 109.6
C1S C2S H2SB 109.5
C1S C2S H2SC 109.4
H2SA C2S H2SB 109.5
H2SA C2S H2SC 109.4
H2SB C2S H2SC 109.5
N2S C3S C4S 178.3(6)
C3S C4S H4SA 109.4
C3S C4S H4SB 109.5
C3S C4S H4SC 109.4
H4SA C4S H4SB 109.4
H4SA C4S H4SC 109.5
H4SB C4S H4SC 109.5

loop_
_geom_bond_atom_site_label_1
_geom_bond_atom_site_label_2
_geom_bond_distance
Br1 C36 1.902(5)
N1 C1 1.402(6)
N1 C9 1.416(6)
N1 C20 1.403(7)
N2 C7 1.142(7)
N3 C3 1.404(6)
N3 C21 1.407(6)
N3 C32 1.417(6)
N4 C4 1.408(6)
N4 C33 1.407(6)
N4 C44 1.398(6)
N5 C5 1.419(10)
N5 C45 1.405(14)
N5 C56 1.412(14)
N5A C5 1.397(13)
N5A C45A 1.35(3)
N5A C56A 1.49(3)
N6 C8 1.150(6)
C1 C2 1.406(7)
C1 C6 1.384(7)
C2 C3 1.399(7)
C2 C7 1.445(7)
C3 C4 1.402(7)
C4 C5 1.406(7)
C5 C6 1.395(7)
C6 C8 1.443(7)
C9 C10 1.384(8)
C9 C14 1.396(7)
C10 H10 0.9500
C10 C11 1.388(8)
C11 H11 0.9500
C11 C12 1.395(9)
C12 H12 0.9500
C12 C13 1.370(9)
C13 H13 0.9500
C13 C14 1.395(8)
C14 C15 1.462(8)
C15 C16 1.385(8)
C15 C20 1.404(7)
C16 H16 0.9500
C16 C17 1.381(8)
C17 H17 0.9500
C17 C18 1.386(8)
C18 H18 0.9500
C18 C19 1.384(8)
C19 H19 0.9500
C19 C20 1.380(7)
C21 C22 1.390(7)
C21 C26 1.405(7)
C22 H22 0.9500
C22 C23 1.388(7)
C23 H23 0.9500
C23 C24 1.390(8)
C24 H24 0.9500
C24 C25 1.382(9)
C25 H25 0.9500
C25 C26 1.399(7)
C26 C27 1.440(7)
C27 C28 1.406(7)
C27 C32 1.401(7)
C28 H28 0.9500
C28 C29 1.380(8)
C29 H29 0.9500
C29 C30 1.391(8)
C30 H30 0.9500
C30 C31 1.391(7)
C31 H31 0.9500
C31 C32 1.375(7)
C33 C34 1.392(7)
C33 C38 1.401(7)
C34 H34 0.9500
C34 C35 1.378(7)
C35 H35 0.9500
C35 C36 1.391(8)
C36 C37 1.383(8)
C37 H37 0.9500
C37 C38 1.397(7)
C38 C39 1.440(7)
C39 C40 1.391(7)
C39 C44 1.406(7)
C40 H40 0.9500
C40 C41 1.370(8)
C41 H41 0.9500
C41 C42 1.386(7)
C42 H42 0.9500
C42 C43 1.383(7)
C43 H43 0.9500
C43 C44 1.392(7)
C45 C46 1.382(8)
C45 C50 1.410(8)
C46 H46 0.9500
C46 C47 1.377(9)
C47 H47 0.9500
C47 C48 1.403(10)
C48 H48 0.9500
C48 C49 1.368(10)
C49 H49 0.9500
C49 C50 1.404(9)
C50 C51 1.428(9)
C51 C52 1.407(9)
C51 C56 1.411(8)
C52 H52 0.9500
C52 C53 1.388(10)
C53 H53 0.9500
C53 C54 1.380(10)
C54 H54 0.9500
C54 C55 1.382(9)
C55 H55 0.9500
C55 C56 1.374(9)
C45A C46A 1.376(16)
C45A C50A 1.404(16)
C46A H46A 0.9500
C46A C47A 1.387(17)
C47A H47A 0.9500
C47A C48A 1.405(18)
C48A H48A 0.9500
C48A C49A 1.363(18)
C49A H49A 0.9500
C49A C50A 1.401(17)
C50A C51A 1.424(16)
C51A C52A 1.412(17)
C51A C56A 1.414(16)
C52A H52A 0.9500
C52A C53A 1.371(19)
C53A H53A 0.9500
C53A C54A 1.378(19)
C54A H54A 0.9500
C54A C55A 1.378(17)
C55A H55A 0.9500
C55A C56A 1.376(17)
N1S C1S 1.136(8)
C1S C2S 1.467(9)
C2S H2SA 0.9803
C2S H2SB 0.9798
C2S H2SC 0.9793
N2S C3S 1.144(7)
C3S C4S 1.439(8)
C4S H4SA 0.9791
C4S H4SB 0.9791
C4S H4SC 0.9798
